data_4107537
loop_
_publ_author_name
'Javier Campo'
'Larry R. Falvello'
'Isabel Mayoral'
'Fernando Palacio'
'Tatiana Soler'
'Milagros Tom\'as'

_publ_section_title
;
 Reversible Single-Crystal-to-Single-Crystal Cross-Linking of a Ribbon of
 Cobalt Citrate Cubanes To Form a 2D Net
;
_journal_name_full 'Journal of the American Chemical Society'
_journal_page_first 2932
_journal_page_last 2933
_journal_paper_doi 10.1021/ja711040s
_journal_volume 130
_journal_year 2008
_chemical_formula_moiety '2(Cs +), C24 H43 Co7 O41.5 2-, 7.5(H2 O)'
_chemical_formula_sum 'C24 H58 Co7 Cs2 O49'
_chemical_formula_weight 1809.03
_chemical_name_systematic
; 
 ? 
;
_space_group_IT_number 2
_symmetry_cell_setting triclinic
_symmetry_space_group_name_Hall '-P 1'
_symmetry_space_group_name_H-M 'P -1'
_atom_sites_solution_hydrogens geom
_atom_sites_solution_primary direct
_atom_sites_solution_secondary difmap
_audit_creation_method SHELXL-97
_cell_angle_alpha 99.997(5)
_cell_angle_beta 91.157(4)
_cell_angle_gamma 114.800(5)
_cell_formula_units_Z 2
_cell_length_a 11.5021(5)
_cell_length_b 13.2108(9)
_cell_length_c 20.0315(13)
_cell_measurement_reflns_used 8228
_cell_measurement_temperature 278(1)
_cell_measurement_theta_max 25.09
_cell_measurement_theta_min 4.08
_cell_volume 2706.4(3)
_computing_cell_refinement
;
CrysAlis RED (Oxford Diffraction Ltd., 2006)
;
_computing_data_collection
;
CrysAlis CCD (Oxford Diffraction Ltd., 2006)
;
_computing_data_reduction
;
CrysAlis RED (Oxford Diffraction Ltd., 2006)

;
_computing_molecular_graphics 'DIAMOND (Brandenburg, 2007)'
_computing_publication_material 'SHELXL-97 (Sheldrick, 1997)'
_computing_structure_refinement 'SHELXL-97 (Sheldrick, 1997)'
_computing_structure_solution 'SHELXS-97 (Sheldrick, 1990)'
_diffrn_ambient_temperature 278(1)
_diffrn_detector_area_resol_mean 16.0655
_diffrn_measured_fraction_theta_full 0.992
_diffrn_measured_fraction_theta_max 0.992
_diffrn_measurement_device_type 'Oxford Diffraction Xcalibur S3'
_diffrn_measurement_method '\f- and \w-scans'
_diffrn_radiation_monochromator graphite
_diffrn_radiation_source 'fine-focus sealed tube'
_diffrn_radiation_type MoK\a
_diffrn_radiation_wavelength 0.71073
_diffrn_reflns_av_R_equivalents 0.0586
_diffrn_reflns_av_sigmaI/netI 0.1574
_diffrn_reflns_limit_h_max 14
_diffrn_reflns_limit_h_min -14
_diffrn_reflns_limit_k_max 17
_diffrn_reflns_limit_k_min -17
_diffrn_reflns_limit_l_max 25
_diffrn_reflns_limit_l_min -25
_diffrn_reflns_number 30993
_diffrn_reflns_theta_full 27.50
_diffrn_reflns_theta_max 27.50
_diffrn_reflns_theta_min 3.71
_diffrn_standards_decay_% 0
_diffrn_standards_number 0
_exptl_absorpt_coefficient_mu 3.542
_exptl_absorpt_correction_T_max 1.3174
_exptl_absorpt_correction_T_min 0.6744
_exptl_absorpt_correction_type multi-scan
_exptl_absorpt_process_details
;
ABSPACK in CrysAlis RED (Oxford Diffraction, 2006)
;
_exptl_crystal_colour pink
_exptl_crystal_density_diffrn 2.220
_exptl_crystal_description plate
_exptl_crystal_F_000 1786
_exptl_crystal_size_max 0.28
_exptl_crystal_size_mid 0.15
_exptl_crystal_size_min 0.04
_refine_diff_density_max 1.365
_refine_diff_density_min -1.757
_refine_diff_density_rms 0.163
_refine_ls_extinction_method none
_refine_ls_goodness_of_fit_ref 0.973
_refine_ls_hydrogen_treatment constr
_refine_ls_matrix_type full
_refine_ls_number_parameters 808
_refine_ls_number_reflns 12337
_refine_ls_number_restraints 6
_refine_ls_restrained_S_all 0.973
_refine_ls_R_factor_all 0.1220
_refine_ls_R_factor_gt 0.0584
_refine_ls_shift/su_max 0.003
_refine_ls_shift/su_mean 0.000
_refine_ls_structure_factor_coef Fsqd
_refine_ls_weighting_details 'calc w=1/[\s^2^(Fo^2^)+(0.0735P)^2^+0.0000P] where P=(Fo^2^+2Fc^2^)/3'
_refine_ls_weighting_scheme calc
_refine_ls_wR_factor_gt 0.1456
_refine_ls_wR_factor_ref 0.1576
_reflns_number_gt 5896
_reflns_number_total 12337
_reflns_threshold_expression I>2\s(I)
_cod_data_source_file ja711040s-file008.cif
_cod_data_source_block Compound1
_cod_database_code 4107537

loop_
_symmetry_equiv_pos_as_xyz
'x, y, z'
'-x, -y, -z'

loop_
_atom_site_label
_atom_site_type_symbol
_atom_site_fract_x
_atom_site_fract_y
_atom_site_fract_z
_atom_site_U_iso_or_equiv
_atom_site_adp_type
_atom_site_occupancy
_atom_site_symmetry_multiplicity
_atom_site_calc_flag
_atom_site_refinement_flags
_atom_site_disorder_assembly
_atom_site_disorder_group
Cs1 Cs 0.19469(6) 0.67650(6) 0.35339(4) 0.0633(2) Uani 1 1 d . . .
Cs2 Cs 0.67675(8) 0.80722(8) 0.21666(4) 0.0856(3) Uani 1 1 d . . .
Co1 Co 0.42122(9) 0.21988(8) 0.18089(5) 0.0202(2) Uani 1 1 d . . .
Co2 Co 0.61378(9) 0.38496(8) 0.30923(5) 0.0200(2) Uani 1 1 d . . .
Co3 Co 0.56443(9) 0.12569(8) 0.27339(5) 0.0212(2) Uani 1 1 d . . .
Co4 Co 0.34125(9) 0.19647(8) 0.32782(5) 0.0203(2) Uani 1 1 d . . .
Co5 Co 0.23392(10) 0.21346(9) 0.58480(6) 0.0310(3) Uani 1 1 d . . .
Co6 Co 1.0000 0.5000 0.5000 0.0257(4) Uani 1 2 d S . .
Co7 Co 0.79751(9) 0.02281(9) 0.05626(5) 0.0236(3) Uani 1 1 d . . .
Co8 Co 0.1789(2) 0.50343(19) 0.07103(11) 0.0325(5) Uani 0.50 1 d P A 1
O1 O 0.6081(4) 0.2676(4) 0.2239(2) 0.0210(11) Uani 1 1 d . . .
O2 O 0.6580(5) 0.0899(4) 0.1893(2) 0.0248(12) Uani 1 1 d . . .
O3 O 0.7895(5) 0.1663(4) 0.1136(3) 0.0255(12) Uani 1 1 d . . .
O4 O 0.7569(5) 0.5078(4) 0.2658(3) 0.0262(12) Uani 1 1 d . . .
O5 O 0.9447(5) 0.5710(5) 0.2242(3) 0.0444(16) Uani 1 1 d . . .
O6 O 0.4802(5) 0.1597(4) 0.0899(3) 0.0265(12) Uani 1 1 d . . .
O7 O 0.5952(5) 0.2091(4) 0.0040(2) 0.0270(12) Uani 1 1 d . . .
O8 O 0.4208(4) 0.3247(4) 0.2712(2) 0.0184(11) Uani 1 1 d . . .
O9 O 0.3858(5) 0.3311(4) 0.1312(3) 0.0292(13) Uani 1 1 d . . .
O10 O 0.2616(6) 0.4139(5) 0.1103(3) 0.0536(18) Uani 1 1 d . . .
O11 O 0.5827(5) 0.5180(4) 0.3690(3) 0.0287(13) Uani 1 1 d . . .
O12 O 0.6028(5) 0.6845(5) 0.3487(3) 0.0423(16) Uani 1 1 d . . .
O13 O 0.2882(5) 0.3229(4) 0.3765(3) 0.0287(13) Uani 1 1 d . . .
O14 O 0.2599(6) 0.4743(5) 0.3619(3) 0.0484(17) Uani 1 1 d . . .
O15 O 0.5392(4) 0.2375(4) 0.3520(2) 0.0198(11) Uani 1 1 d . . .
O16 O 0.7550(4) 0.4213(4) 0.3871(3) 0.0269(12) Uani 1 1 d . . .
O17 O 0.8042(4) 0.3760(4) 0.4827(3) 0.0299(13) Uani 1 1 d . . .
O18 O 0.7275(5) 0.1472(4) 0.3348(3) 0.0295(13) Uani 1 1 d . . .
O19 O 0.7963(6) 0.1124(6) 0.4278(3) 0.0493(17) Uani 1 1 d . . .
O20 O 0.3431(5) 0.1514(4) 0.5253(3) 0.0310(13) Uani 1 1 d . . .
O21 O 0.3119(5) 0.1268(4) 0.4141(3) 0.0313(13) Uani 1 1 d . . .
O22 O 0.3747(4) 0.0970(4) 0.2439(2) 0.0236(12) Uani 1 1 d . . .
O23 O 0.4908(5) -0.0490(4) 0.2729(2) 0.0287(13) Uani 1 1 d . . .
O24 O 0.3677(7) -0.2265(5) 0.2292(4) 0.064(2) Uani 1 1 d . . .
O25 O 0.2362(4) 0.0999(4) 0.1392(2) 0.0244(12) Uani 1 1 d . . .
O26 O 0.0875(4) -0.0777(4) 0.1332(3) 0.0297(13) Uani 1 1 d . . .
O27 O 0.1415(4) 0.0921(4) 0.2987(3) 0.0262(12) Uani 1 1 d . . .
O28 O -0.0128(5) -0.0792(5) 0.2952(3) 0.0454(16) Uani 1 1 d . . .
O1W O 0.1277(5) 0.2737(5) 0.6541(3) 0.0407(15) Uani 1 1 d . . .
O2W O 0.2565(5) 0.3423(5) 0.5238(3) 0.0351(14) Uani 1 1 d . . .
O3W O 0.2026(6) 0.0806(5) 0.6371(3) 0.0442(16) Uani 1 1 d . . .
O4W O 0.0584(5) 0.1191(5) 0.5266(3) 0.0506(17) Uani 1 1 d . . .
O5W O 0.9604(6) 0.5873(6) 0.5854(4) 0.074(3) Uani 1 1 d . . .
O6W O 0.9681(6) 0.6032(6) 0.4404(4) 0.065(2) Uani 1 1 d . . .
O7W O 0.9010(6) 0.0074(5) 0.1354(3) 0.0442(16) Uani 1 1 d . . .
O8W O 0.8010(5) -0.1224(4) -0.0088(2) 0.0289(13) Uani 1 1 d . . .
O9W O 0.9572(5) 0.1261(5) 0.0106(3) 0.0350(14) Uani 1 1 d . . .
O10W O 0.6222(5) -0.0902(4) 0.0920(3) 0.0319(13) Uani 1 1 d . . .
O11W O 0.6896(5) 0.0397(4) -0.0219(2) 0.0274(12) Uani 1 1 d . . .
O12W O -0.0028(8) 0.3702(8) 0.0658(6) 0.031(3) Uani 0.50 1 d P A 1
O13W O 0.1559(9) 0.5768(9) 0.1682(5) 0.033(3) Uani 0.50 1 d P A 1
O14W O 0.2207(12) 0.4422(11) -0.0267(5) 0.050(3) Uani 0.50 1 d P A 1
O15W O 0.3546(15) 0.6449(13) 0.0817(7) 0.064(5) Uani 0.50 1 d P A 1
O16W O 0.0947(18) 0.5977(15) 0.0262(9) 0.073(5) Uani 0.50 1 d P A 1
C1 C 0.7103(6) 0.2866(6) 0.1820(4) 0.0235(17) Uani 1 1 d . . .
C2 C 0.7218(7) 0.1719(6) 0.1604(4) 0.0200(17) Uani 1 1 d . . .
C3 C 0.8375(6) 0.3720(6) 0.2216(4) 0.0253(18) Uani 1 1 d . . .
H3A H 0.8478 0.3487 0.2638 0.030 Uiso 1 1 calc R . .
H3B H 0.9072 0.3715 0.1952 0.030 Uiso 1 1 calc R . .
C4 C 0.8478(7) 0.4909(7) 0.2378(4) 0.0287(19) Uani 1 1 d . . .
C5 C 0.6827(7) 0.3212(6) 0.1172(3) 0.0193(16) Uani 1 1 d . . .
H5A H 0.7619 0.3515 0.0959 0.023 Uiso 1 1 calc R . .
H5B H 0.6555 0.3817 0.1292 0.023 Uiso 1 1 calc R . .
C6 C 0.5800(7) 0.2244(7) 0.0659(4) 0.0274(19) Uani 1 1 d . . .
C7 C 0.3587(6) 0.3979(6) 0.2748(4) 0.0232(18) Uani 1 1 d . . .
C8 C 0.2512(7) 0.3556(7) 0.2176(4) 0.0271(19) Uani 1 1 d . . .
H8A H 0.1997 0.3978 0.2266 0.033 Uiso 1 1 calc R A .
H8B H 0.1958 0.2760 0.2163 0.033 Uiso 1 1 calc R . .
C9 C 0.3029(8) 0.3690(7) 0.1489(4) 0.033(2) Uani 1 1 d . . .
C10 C 0.4564(7) 0.5200(6) 0.2737(4) 0.0301(19) Uani 1 1 d . . .
H10A H 0.5027 0.5180 0.2339 0.036 Uiso 1 1 calc R A .
H10B H 0.4094 0.5647 0.2684 0.036 Uiso 1 1 calc R . .
C11 C 0.5537(7) 0.5802(7) 0.3357(4) 0.0266(19) Uani 1 1 d . . .
C12 C 0.2977(7) 0.3995(7) 0.3446(4) 0.0311(19) Uani 1 1 d . . .
C13 C 0.5940(6) 0.2548(6) 0.4196(4) 0.0248(18) Uani 1 1 d . . .
C14 C 0.7279(6) 0.3597(6) 0.4312(4) 0.0255(19) Uani 1 1 d . . .
C15 C 0.6133(6) 0.1520(6) 0.4319(4) 0.0226(17) Uani 1 1 d . . .
H15A H 0.6328 0.1602 0.4805 0.027 Uiso 1 1 calc R . .
H15B H 0.5335 0.0840 0.4173 0.027 Uiso 1 1 calc R . .
C16 C 0.7199(7) 0.1369(6) 0.3951(4) 0.0267(19) Uani 1 1 d . . .
C17 C 0.5090(7) 0.2820(6) 0.4709(4) 0.0214(17) Uani 1 1 d . . .
H17A H 0.4943 0.3450 0.4606 0.026 Uiso 1 1 calc R . .
H17B H 0.5542 0.3058 0.5163 0.026 Uiso 1 1 calc R . .
C18 C 0.3782(7) 0.1798(6) 0.4700(4) 0.0222(17) Uani 1 1 d . . .
C19 C 0.2789(7) -0.0098(6) 0.2119(3) 0.0224(17) Uani 1 1 d . . .
C20 C 0.3361(7) -0.0906(6) 0.1775(4) 0.0269(19) Uani 1 1 d . . .
H20A H 0.2677 -0.1583 0.1503 0.032 Uiso 1 1 calc R . .
H20B H 0.3977 -0.0529 0.1473 0.032 Uiso 1 1 calc R . .
C21 C 0.4016(8) -0.1243(7) 0.2293(4) 0.033(2) Uani 1 1 d . . .
C22 C 0.1928(7) 0.0049(7) 0.1576(4) 0.0229(18) Uani 1 1 d . . .
C23 C 0.1899(7) -0.0657(7) 0.2662(4) 0.0278(18) Uani 1 1 d . . .
H23A H 0.1388 -0.1459 0.2473 0.033 Uiso 1 1 calc R . .
H23B H 0.2436 -0.0601 0.3059 0.033 Uiso 1 1 calc R . .
C24 C 0.1010(7) -0.0127(7) 0.2885(4) 0.0260(18) Uani 1 1 d . . .
O17W O 0.1072(17) 0.2880(15) -0.1506(9) 0.064(5) Uani 0.50 1 d P A 1
O18W O 0.5568(15) 0.5875(17) 0.1087(8) 0.108(7) Uani 0.50 1 d P A 1
O19W O 0.3865(10) 0.3250(8) -0.0123(6) 0.035(3) Uani 0.50 1 d P A 1
O20W O 0.0537(17) 0.3049(15) -0.1192(10) 0.071(6) Uani 0.50 1 d P A 2
O21W O 0.4306(15) 0.6367(13) 0.1067(9) 0.071(5) Uani 0.50 1 d P A 2
O22W O 0.0604(18) 0.4908(17) 0.1088(10) 0.030(5) Uani 0.25 1 d PU A 2
O23W O 0.1703(13) 0.6634(18) 0.0431(8) 0.094(8) Uani 0.50 1 d P A 2
O24W O 0.2622(17) 0.3379(15) -0.0213(7) 0.091(6) Uani 0.50 1 d P A 2
O25W O 0.4621(6) 0.8599(6) 0.3927(3) 0.0614(19) Uani 1 1 d . . .
O26W O 0.1731(5) 0.8994(5) 0.4380(3) 0.0480(17) Uani 1 1 d . . .
O27W O 0.9332(7) 0.1395(7) 0.2577(3) 0.073(2) Uani 1 1 d . . .
O28W O 1.0336(9) 0.1990(9) 0.4153(5) 0.079(3) Uani 0.75 1 d P . .

loop_
_atom_site_aniso_label
_atom_site_aniso_U_11
_atom_site_aniso_U_22
_atom_site_aniso_U_33
_atom_site_aniso_U_23
_atom_site_aniso_U_13
_atom_site_aniso_U_12
Cs1 0.0625(4) 0.0514(4) 0.0749(5) 0.0195(4) 0.0038(4) 0.0208(3)
Cs2 0.0862(6) 0.0938(6) 0.0604(5) 0.0369(4) -0.0130(4) 0.0157(5)
Co1 0.0206(5) 0.0240(5) 0.0157(5) 0.0029(4) 0.0011(4) 0.0096(4)
Co2 0.0190(5) 0.0231(5) 0.0173(5) 0.0018(4) 0.0016(4) 0.0094(4)
Co3 0.0220(5) 0.0253(6) 0.0178(5) 0.0031(4) 0.0012(4) 0.0122(4)
Co4 0.0194(5) 0.0249(5) 0.0171(5) 0.0050(4) 0.0029(4) 0.0098(4)
Co5 0.0326(6) 0.0311(6) 0.0279(6) 0.0031(5) 0.0030(5) 0.0134(5)
Co6 0.0196(7) 0.0303(8) 0.0258(8) 0.0063(7) 0.0004(6) 0.0092(7)
Co7 0.0235(5) 0.0307(6) 0.0187(5) 0.0028(5) 0.0029(4) 0.0144(5)
Co8 0.0351(12) 0.0324(13) 0.0312(13) 0.0091(11) 0.0049(10) 0.0147(10)
O1 0.017(2) 0.032(3) 0.016(3) 0.004(2) 0.004(2) 0.012(2)
O2 0.033(3) 0.028(3) 0.022(3) 0.006(2) 0.010(2) 0.020(3)
O3 0.033(3) 0.028(3) 0.023(3) 0.010(2) 0.010(2) 0.019(2)
O4 0.027(3) 0.020(3) 0.032(3) 0.011(2) 0.009(2) 0.008(2)
O5 0.032(3) 0.032(3) 0.063(4) 0.013(3) 0.019(3) 0.007(3)
O6 0.028(3) 0.024(3) 0.025(3) -0.002(2) 0.000(2) 0.012(2)
O7 0.030(3) 0.039(3) 0.015(3) 0.007(2) 0.006(2) 0.017(3)
O8 0.022(3) 0.017(3) 0.018(3) -0.002(2) -0.003(2) 0.011(2)
O9 0.042(3) 0.029(3) 0.025(3) 0.006(2) 0.004(3) 0.024(3)
O10 0.080(5) 0.067(4) 0.048(4) 0.030(4) 0.005(4) 0.057(4)
O11 0.034(3) 0.024(3) 0.031(3) 0.000(3) 0.000(2) 0.017(3)
O12 0.048(4) 0.025(3) 0.040(4) -0.006(3) -0.014(3) 0.009(3)
O13 0.031(3) 0.026(3) 0.033(3) 0.012(3) 0.017(2) 0.013(2)
O14 0.063(4) 0.050(4) 0.048(4) 0.010(3) 0.033(3) 0.038(3)
O15 0.012(2) 0.035(3) 0.015(3) 0.007(2) 0.004(2) 0.012(2)
O16 0.021(3) 0.031(3) 0.022(3) 0.013(3) 0.003(2) 0.001(2)
O17 0.017(3) 0.036(3) 0.026(3) 0.002(3) -0.002(2) 0.003(2)
O18 0.030(3) 0.043(3) 0.027(3) 0.007(3) 0.005(2) 0.027(3)
O19 0.064(4) 0.079(5) 0.033(4) 0.010(3) -0.001(3) 0.058(4)
O20 0.036(3) 0.040(3) 0.021(3) 0.016(3) 0.007(2) 0.017(3)
O21 0.025(3) 0.039(3) 0.026(3) 0.013(3) 0.000(2) 0.007(3)
O22 0.020(3) 0.024(3) 0.019(3) 0.003(2) -0.005(2) 0.004(2)
O23 0.024(3) 0.036(3) 0.020(3) 0.006(2) -0.006(2) 0.008(3)
O24 0.079(5) 0.029(4) 0.074(5) -0.004(3) -0.038(4) 0.022(3)
O25 0.026(3) 0.024(3) 0.020(3) 0.007(2) -0.002(2) 0.008(2)
O26 0.018(3) 0.040(3) 0.022(3) 0.003(3) -0.003(2) 0.006(3)
O27 0.021(3) 0.025(3) 0.035(3) 0.009(3) 0.004(2) 0.010(2)
O28 0.027(3) 0.040(4) 0.057(4) 0.010(3) 0.020(3) 0.002(3)
O1W 0.048(4) 0.036(3) 0.041(4) 0.004(3) 0.017(3) 0.022(3)
O2W 0.032(3) 0.044(3) 0.030(3) 0.004(3) 0.001(3) 0.019(3)
O3W 0.058(4) 0.035(3) 0.050(4) 0.018(3) 0.019(3) 0.026(3)
O4W 0.036(3) 0.050(4) 0.053(4) -0.001(3) -0.002(3) 0.011(3)
O5W 0.049(4) 0.074(5) 0.073(5) -0.032(4) 0.020(4) 0.020(4)
O6W 0.042(4) 0.063(5) 0.094(6) 0.045(4) 0.001(4) 0.016(3)
O7W 0.053(4) 0.064(4) 0.030(3) 0.008(3) -0.007(3) 0.040(3)
O8W 0.038(3) 0.031(3) 0.024(3) 0.000(2) 0.002(2) 0.023(3)
O9W 0.026(3) 0.047(4) 0.025(3) 0.003(3) 0.006(2) 0.009(3)
O10W 0.034(3) 0.037(3) 0.030(3) 0.011(3) 0.012(2) 0.018(3)
O11W 0.033(3) 0.038(3) 0.016(3) 0.004(2) -0.003(2) 0.021(3)
O12W 0.008(5) 0.023(6) 0.054(7) 0.002(5) 0.005(5) 0.002(4)
O13W 0.023(5) 0.035(6) 0.027(6) -0.013(5) 0.009(5) 0.005(5)
O14W 0.069(9) 0.058(8) 0.016(6) 0.008(6) 0.000(6) 0.021(7)
O15W 0.051(9) 0.065(10) 0.045(9) 0.006(8) 0.006(7) -0.003(8)
O16W 0.082(13) 0.089(13) 0.072(12) 0.035(11) 0.018(11) 0.051(11)
C1 0.016(4) 0.038(5) 0.017(4) 0.008(4) 0.003(3) 0.012(3)
C2 0.024(4) 0.022(4) 0.017(4) 0.002(3) -0.008(3) 0.014(3)
C3 0.019(4) 0.028(4) 0.030(4) 0.001(4) 0.006(3) 0.013(3)
C4 0.027(4) 0.036(5) 0.017(4) 0.000(4) 0.006(3) 0.009(4)
C5 0.028(4) 0.025(4) 0.017(4) 0.011(3) 0.006(3) 0.020(3)
C6 0.030(5) 0.028(5) 0.034(5) 0.006(4) -0.005(4) 0.023(4)
C7 0.020(4) 0.024(4) 0.022(4) -0.004(3) 0.003(3) 0.010(3)
C8 0.027(4) 0.031(4) 0.030(5) 0.003(4) 0.003(4) 0.020(4)
C9 0.038(5) 0.031(5) 0.024(5) 0.002(4) -0.005(4) 0.011(4)
C10 0.041(5) 0.030(5) 0.027(5) 0.011(4) 0.005(4) 0.019(4)
C11 0.017(4) 0.026(5) 0.033(5) -0.010(4) 0.008(3) 0.012(4)
C12 0.025(4) 0.038(5) 0.029(5) 0.010(4) 0.005(4) 0.012(4)
C13 0.017(4) 0.031(4) 0.017(4) 0.006(3) 0.003(3) 0.000(3)
C14 0.012(4) 0.024(4) 0.034(5) -0.002(4) -0.001(3) 0.005(3)
C15 0.018(4) 0.023(4) 0.024(4) 0.009(3) 0.002(3) 0.004(3)
C16 0.034(5) 0.026(4) 0.013(4) -0.002(3) 0.001(3) 0.009(4)
C17 0.029(4) 0.027(4) 0.016(4) 0.012(3) 0.006(3) 0.017(4)
C18 0.019(4) 0.022(4) 0.032(5) 0.008(4) -0.002(4) 0.015(3)
C19 0.033(4) 0.015(4) 0.013(4) -0.006(3) -0.010(3) 0.009(3)
C20 0.027(4) 0.028(4) 0.025(4) -0.002(4) 0.007(3) 0.013(4)
C21 0.033(5) 0.028(5) 0.049(6) 0.014(4) 0.010(4) 0.021(4)
C22 0.029(4) 0.035(5) 0.013(4) 0.000(4) 0.006(3) 0.025(4)
C23 0.033(4) 0.030(4) 0.020(4) 0.006(4) 0.000(3) 0.012(4)
C24 0.027(4) 0.033(5) 0.018(4) 0.007(4) 0.006(3) 0.011(4)
O17W 0.067(12) 0.050(10) 0.049(11) 0.011(8) 0.001(8) 0.001(9)
O18W 0.055(10) 0.157(18) 0.071(12) 0.032(12) 0.017(8) 0.004(10)
O19W 0.043(7) 0.025(6) 0.041(7) 0.006(5) 0.013(6) 0.019(5)
O20W 0.064(12) 0.049(10) 0.092(16) 0.028(11) -0.025(10) 0.014(9)
O21W 0.056(10) 0.049(9) 0.078(12) 0.005(9) -0.004(9) -0.002(8)
O22W 0.028(6) 0.035(7) 0.029(7) 0.009(5) 0.005(5) 0.014(5)
O23W 0.022(8) 0.16(2) 0.058(11) 0.056(12) -0.006(7) -0.017(9)
O24W 0.109(14) 0.092(13) 0.049(10) 0.011(9) 0.000(9) 0.023(11)
O25W 0.055(4) 0.086(5) 0.050(4) 0.029(4) 0.002(3) 0.031(4)
O26W 0.041(3) 0.061(4) 0.035(4) 0.002(3) 0.003(3) 0.018(3)
O27W 0.078(5) 0.127(7) 0.033(4) -0.006(4) 0.002(4) 0.071(5)
O28W 0.057(6) 0.091(8) 0.072(7) 0.017(6) 0.021(5) 0.016(6)

loop_
_atom_type_symbol
_atom_type_description
_atom_type_scat_dispersion_real
_atom_type_scat_dispersion_imag
_atom_type_scat_source
C C 0.0033 0.0016 'International Tables Vol C Tables 4.2.6.8 and 6.1.1.4'
H H 0.0000 0.0000 'International Tables Vol C Tables 4.2.6.8 and 6.1.1.4'
O O 0.0106 0.0060 'International Tables Vol C Tables 4.2.6.8 and 6.1.1.4'
Co Co 0.3494 0.9721 'International Tables Vol C Tables 4.2.6.8 and 6.1.1.4'
Cs Cs -0.3680 2.1192 'International Tables Vol C Tables 4.2.6.8 and 6.1.1.4'

loop_
_geom_angle_atom_site_label_1
_geom_angle_atom_site_label_2
_geom_angle_atom_site_label_3
_geom_angle
_geom_angle_site_symmetry_1
_geom_angle_site_symmetry_3
O25W Cs1 O6W 128.87(19) . 1_455
O25W Cs1 O14 96.69(18) . .
O6W Cs1 O14 95.25(17) 1_455 .
O25W Cs1 O26W 72.32(17) . .
O6W Cs1 O26W 70.26(17) 1_455 .
O14 Cs1 O26W 145.86(16) . .
O25W Cs1 O24 62.40(16) . 1_565
O6W Cs1 O24 160.23(17) 1_455 1_565
O14 Cs1 O24 99.49(15) . 1_565
O26W Cs1 O24 103.19(15) . 1_565
O25W Cs1 O5 141.05(16) . 1_455
O6W Cs1 O5 81.39(16) 1_455 1_455
O14 Cs1 O5 104.97(15) . 1_455
O26W Cs1 O5 103.15(14) . 1_455
O24 Cs1 O5 82.12(14) 1_565 1_455
O25W Cs1 O17 88.14(15) . 2_666
O6W Cs1 O17 52.13(15) 1_455 2_666
O14 Cs1 O17 67.29(14) . 2_666
O26W Cs1 O17 79.89(14) . 2_666
O24 Cs1 O17 146.81(13) 1_565 2_666
O5 Cs1 O17 129.96(12) 1_455 2_666
O25W Cs1 O5W 128.38(17) . 2_666
O6W Cs1 O5W 51.01(16) 1_455 2_666
O14 Cs1 O5W 45.01(15) . 2_666
O26W Cs1 O5W 117.51(14) . 2_666
O24 Cs1 O5W 139.30(14) 1_565 2_666
O5 Cs1 O5W 88.76(15) 1_455 2_666
O17 Cs1 O5W 49.61(13) 2_666 2_666
O25W Cs1 O13W 107.8(2) . .
O6W Cs1 O13W 122.5(2) 1_455 .
O14 Cs1 O13W 85.7(2) . .
O26W Cs1 O13W 128.3(2) . .
O24 Cs1 O13W 46.37(18) 1_565 .
O5 Cs1 O13W 43.94(17) 1_455 .
O17 Cs1 O13W 150.3(2) 2_666 .
O5W Cs1 O13W 102.5(2) 2_666 .
O3W Cs2 O18W 147.1(4) 2_666 .
O3W Cs2 O10W 131.73(14) 2_666 1_565
O18W Cs2 O10W 81.2(4) . 1_565
O3W Cs2 O21W 151.2(3) 2_666 .
O18W Cs2 O21W 33.4(5) . .
O10W Cs2 O21W 63.8(3) 1_565 .
O3W Cs2 O12 54.91(14) 2_666 .
O18W Cs2 O12 96.0(4) . .
O10W Cs2 O12 155.06(14) 1_565 .
O21W Cs2 O12 100.6(3) . .
O3W Cs2 O24 101.19(16) 2_666 1_565
O18W Cs2 O24 85.2(3) . 1_565
O10W Cs2 O24 76.95(15) 1_565 1_565
O21W Cs2 O24 54.8(3) . 1_565
O12 Cs2 O24 78.12(16) . 1_565
O3W Cs2 O17W 102.4(3) 2_666 2_665
O18W Cs2 O17W 65.6(4) . 2_665
O10W Cs2 O17W 99.6(3) 1_565 2_665
O21W Cs2 O17W 97.2(4) . 2_665
O12 Cs2 O17W 101.7(3) . 2_665
O24 Cs2 O17W 150.7(3) 1_565 2_665
O3W Cs2 O28 46.38(14) 2_666 1_665
O18W Cs2 O28 124.0(4) . 1_665
O10W Cs2 O28 118.51(14) 1_565 1_665
O21W Cs2 O28 157.0(3) . 1_665
O12 Cs2 O28 83.70(14) . 1_665
O24 Cs2 O28 147.21(15) 1_565 1_665
O17W Cs2 O28 59.9(3) 2_665 1_665
O3W Cs2 O23 78.01(13) 2_666 1_565
O18W Cs2 O23 119.7(4) . 1_565
O10W Cs2 O23 72.99(12) 1_565 1_565
O21W Cs2 O23 86.7(3) . 1_565
O12 Cs2 O23 87.39(13) . 1_565
O24 Cs2 O23 36.65(13) 1_565 1_565
O17W Cs2 O23 169.2(3) 2_665 1_565
O28 Cs2 O23 116.23(12) 1_665 1_565
O3W Cs2 O7W 97.77(14) 2_666 1_565
O18W Cs2 O7W 105.2(3) . 1_565
O10W Cs2 O7W 52.07(13) 1_565 1_565
O21W Cs2 O7W 109.0(3) . 1_565
O12 Cs2 O7W 149.84(13) . 1_565
O24 Cs2 O7W 124.17(15) 1_565 1_565
O17W Cs2 O7W 69.2(3) 2_665 1_565
O28 Cs2 O7W 66.74(14) 1_665 1_565
O23 Cs2 O7W 99.99(13) 1_565 1_565
O9 Co1 O8 86.43(19) . .
O9 Co1 O1 118.7(2) . .
O8 Co1 O1 80.86(17) . .
O9 Co1 O25 86.0(2) . .
O8 Co1 O25 112.79(18) . .
O1 Co1 O25 153.2(2) . .
O9 Co1 O6 88.1(2) . .
O8 Co1 O6 161.10(19) . .
O1 Co1 O6 85.95(18) . .
O25 Co1 O6 84.82(19) . .
O9 Co1 O22 154.2(2) . .
O8 Co1 O22 82.60(18) . .
O1 Co1 O22 82.54(18) . .
O25 Co1 O22 76.88(19) . .
O6 Co1 O22 109.1(2) . .
O16 Co2 O1 115.1(2) . .
O16 Co2 O8 151.7(2) . .
O1 Co2 O8 80.75(17) . .
O16 Co2 O4 86.4(2) . .
O1 Co2 O4 86.27(19) . .
O8 Co2 O4 119.2(2) . .
O16 Co2 O11 84.7(2) . .
O1 Co2 O11 159.0(2) . .
O8 Co2 O11 84.25(18) . .
O4 Co2 O11 88.3(2) . .
O16 Co2 O15 77.30(19) . .
O1 Co2 O15 81.85(18) . .
O8 Co2 O15 82.37(18) . .
O4 Co2 O15 153.36(18) . .
O11 Co2 O15 110.7(2) . .
O15 Co3 O23 121.5(2) . .
O15 Co3 O22 79.87(17) . .
O23 Co3 O22 86.98(19) . .
O15 Co3 O2 152.1(2) . .
O23 Co3 O2 85.3(2) . .
O22 Co3 O2 111.92(19) . .
O15 Co3 O18 86.87(18) . .
O23 Co3 O18 87.7(2) . .
O22 Co3 O18 160.4(2) . .
O2 Co3 O18 86.41(19) . .
O15 Co3 O1 81.01(18) . .
O23 Co3 O1 152.56(18) . .
O22 Co3 O1 81.55(18) . .
O2 Co3 O1 76.18(19) . .
O18 Co3 O1 110.72(19) . .
O21 Co4 O22 114.0(2) . .
O21 Co4 O8 156.25(19) . .
O22 Co4 O8 82.91(18) . .
O21 Co4 O13 89.6(2) . .
O22 Co4 O13 155.0(2) . .
O8 Co4 O13 77.33(19) . .
O21 Co4 O27 85.4(2) . .
O22 Co4 O27 86.71(18) . .
O8 Co4 O27 113.16(19) . .
O13 Co4 O27 87.10(19) . .
O21 Co4 O15 85.24(19) . .
O22 Co4 O15 78.89(17) . .
O8 Co4 O15 81.85(18) . .
O13 Co4 O15 112.82(19) . .
O27 Co4 O15 157.9(2) . .
O20 Co5 O12 88.9(2) . 2_666
O20 Co5 O4W 98.1(2) . .
O12 Co5 O4W 172.9(2) 2_666 .
O20 Co5 O3W 86.2(2) . .
O12 Co5 O3W 89.0(2) 2_666 .
O4W Co5 O3W 91.0(3) . .
O20 Co5 O1W 174.7(2) . .
O12 Co5 O1W 87.9(2) 2_666 .
O4W Co5 O1W 85.1(2) . .
O3W Co5 O1W 89.6(2) . .
O20 Co5 O2W 92.6(2) . .
O12 Co5 O2W 95.1(2) 2_666 .
O4W Co5 O2W 85.0(2) . .
O3W Co5 O2W 175.7(2) . .
O1W Co5 O2W 91.9(2) . .
O5W Co6 O6W 90.4(3) . .
O5W Co6 O6W 89.6(3) . 2_766
O5W Co6 O17 89.3(2) . 2_766
O6W Co6 O17 86.5(2) . 2_766
O5W Co6 O17 90.7(2) . .
O6W Co6 O17 93.5(2) . .
O7W Co7 O11W 178.4(2) . .
O7W Co7 O3 91.8(2) . .
O11W Co7 O3 86.9(2) . .
O7W Co7 O9W 96.8(2) . .
O11W Co7 O9W 84.3(2) . .
O3 Co7 O9W 90.8(2) . .
O7W Co7 O8W 92.0(2) . .
O11W Co7 O8W 89.26(19) . .
O3 Co7 O8W 176.1(2) . .
O9W Co7 O8W 88.0(2) . .
O7W Co7 O10W 88.8(2) . .
O11W Co7 O10W 90.3(2) . .
O3 Co7 O10W 92.11(19) . .
O9W Co7 O10W 173.7(2) . .
O8W Co7 O10W 88.8(2) . .
O10 Co8 O15W 91.5(6) . .
O10 Co8 O12W 90.9(4) . .
O15W Co8 O12W 175.2(5) . .
O10 Co8 O13W 92.0(4) . .
O15W Co8 O13W 85.6(5) . .
O12W Co8 O13W 90.1(4) . .
O10 Co8 O14W 87.7(4) . .
O15W Co8 O14W 88.8(5) . .
O12W Co8 O14W 95.5(4) . .
O13W Co8 O14W 174.4(4) . .
O10 Co8 O16W 178.0(5) . .
O15W Co8 O16W 87.8(7) . .
O12W Co8 O16W 89.9(6) . .
O13W Co8 O16W 89.9(6) . .
O14W Co8 O16W 90.4(6) . .
C1 O1 Co2 123.5(4) . .
C1 O1 Co1 120.4(4) . .
Co2 O1 Co1 99.03(19) . .
C1 O1 Co3 114.5(4) . .
Co2 O1 Co3 97.18(19) . .
Co1 O1 Co3 97.06(19) . .
C2 O2 Co3 117.1(4) . .
C2 O3 Co7 128.5(5) . .
C4 O4 Co2 122.8(5) . .
C6 O6 Co1 120.8(5) . .
C7 O8 Co1 122.8(4) . .
C7 O8 Co2 121.5(4) . .
Co1 O8 Co2 98.85(18) . .
C7 O8 Co4 113.6(4) . .
Co1 O8 Co4 97.01(18) . .
Co2 O8 Co4 97.87(19) . .
C9 O9 Co1 122.4(5) . .
C9 O10 Co8 164.5(6) . .
C11 O11 Co2 115.6(4) . .
C11 O12 Co5 125.0(6) . 2_666
C12 O13 Co4 116.8(5) . .
C13 O15 Co3 120.6(4) . .
C13 O15 Co2 113.7(4) . .
Co3 O15 Co2 98.38(19) . .
C13 O15 Co4 122.7(4) . .
Co3 O15 Co4 100.20(18) . .
Co2 O15 Co4 96.19(19) . .
C14 O16 Co2 118.0(4) . .
C14 O17 Co6 124.2(5) . .
C16 O18 Co3 120.4(5) . .
C18 O20 Co5 123.4(5) . .
C18 O21 Co4 122.2(5) . .
C19 O22 Co4 121.5(4) . .
C19 O22 Co3 123.3(4) . .
Co4 O22 Co3 100.52(18) . .
C19 O22 Co1 112.8(4) . .
Co4 O22 Co1 95.7(2) . .
Co3 O22 Co1 97.31(19) . .
C21 O23 Co3 123.3(5) . .
C22 O25 Co1 117.4(5) . .
C24 O27 Co4 119.4(5) . .
O1 C1 C3 110.8(6) . .
O1 C1 C5 111.4(6) . .
C3 C1 C5 112.3(6) . .
O1 C1 C2 107.9(6) . .
C3 C1 C2 106.8(6) . .
C5 C1 C2 107.2(6) . .
O3 C2 O2 124.5(6) . .
O3 C2 C1 116.9(7) . .
O2 C2 C1 118.5(6) . .
C4 C3 C1 113.0(6) . .
C4 C3 H3A 109.0 . .
C1 C3 H3A 109.0 . .
C4 C3 H3B 109.0 . .
C1 C3 H3B 109.0 . .
H3A C3 H3B 107.8 . .
O5 C4 O4 121.5(7) . .
O5 C4 C3 119.7(7) . .
O4 C4 C3 118.9(7) . .
C1 C5 C6 114.0(6) . .
C1 C5 H5A 108.8 . .
C6 C5 H5A 108.8 . .
C1 C5 H5B 108.8 . .
C6 C5 H5B 108.8 . .
H5A C5 H5B 107.7 . .
O7 C6 O6 122.6(7) . .
O7 C6 C5 121.2(7) . .
O6 C6 C5 116.2(7) . .
O8 C7 C8 111.2(5) . .
O8 C7 C10 110.5(6) . .
C8 C7 C10 110.7(7) . .
O8 C7 C12 108.3(6) . .
C8 C7 C12 108.1(6) . .
C10 C7 C12 107.9(6) . .
C7 C8 C9 111.8(6) . .
C7 C8 H8A 109.3 . .
C9 C8 H8A 109.3 . .
C7 C8 H8B 109.3 . .
C9 C8 H8B 109.3 . .
H8A C8 H8B 107.9 . .
O10 C9 O9 121.4(8) . .
O10 C9 C8 119.6(7) . .
O9 C9 C8 119.0(7) . .
C11 C10 C7 115.8(7) . .
C11 C10 H10A 108.3 . .
C7 C10 H10A 108.3 . .
C11 C10 H10B 108.3 . .
C7 C10 H10B 108.3 . .
H10A C10 H10B 107.4 . .
O12 C11 O11 125.0(7) . .
O12 C11 C10 117.8(8) . .
O11 C11 C10 117.1(6) . .
O14 C12 O13 126.0(8) . .
O14 C12 C7 116.8(8) . .
O13 C12 C7 117.2(7) . .
O15 C13 C15 111.8(6) . .
O15 C13 C17 110.0(6) . .
C15 C13 C17 110.4(6) . .
O15 C13 C14 108.6(6) . .
C15 C13 C14 108.4(6) . .
C17 C13 C14 107.6(6) . .
O16 C14 O17 124.0(6) . .
O16 C14 C13 117.3(6) . .
O17 C14 C13 118.6(7) . .
C16 C15 C13 113.2(6) . .
C16 C15 H15A 108.9 . .
C13 C15 H15A 108.9 . .
C16 C15 H15B 108.9 . .
C13 C15 H15B 108.9 . .
H15A C15 H15B 107.7 . .
O18 C16 O19 123.3(7) . .
O18 C16 C15 119.4(7) . .
O19 C16 C15 117.3(7) . .
C13 C17 C18 112.8(6) . .
C13 C17 H17A 109.0 . .
C18 C17 H17A 109.0 . .
C13 C17 H17B 109.0 . .
C18 C17 H17B 109.0 . .
H17A C17 H17B 107.8 . .
O20 C18 O21 122.3(7) . .
O20 C18 C17 118.6(6) . .
O21 C18 C17 119.1(7) . .
O22 C19 C22 109.8(6) . .
O22 C19 C20 112.3(6) . .
C22 C19 C20 109.1(6) . .
O22 C19 C23 109.2(5) . .
C22 C19 C23 107.0(6) . .
C20 C19 C23 109.3(6) . .
C21 C20 C19 111.5(6) . .
C21 C20 H20A 109.3 . .
C19 C20 H20A 109.3 . .
C21 C20 H20B 109.3 . .
C19 C20 H20B 109.3 . .
H20A C20 H20B 108.0 . .
O24 C21 O23 120.2(8) . .
O24 C21 C20 119.3(7) . .
O23 C21 C20 120.5(7) . .
O26 C22 O25 124.3(7) . .
O26 C22 C19 118.9(7) . .
O25 C22 C19 116.8(6) . .
C24 C23 C19 113.9(6) . .
C24 C23 H23A 108.8 . .
C19 C23 H23A 108.8 . .
C24 C23 H23B 108.8 . .
C19 C23 H23B 108.8 . .
H23A C23 H23B 107.7 . .
O27 C24 O28 123.7(7) . .
O27 C24 C23 119.4(7) . .
O28 C24 C23 117.0(7) . .

loop_
_geom_bond_atom_site_label_1
_geom_bond_atom_site_label_2
_geom_bond_distance
_geom_bond_site_symmetry_2
Cs1 O25W 2.990(7) .
Cs1 O6W 3.069(7) 1_455
Cs1 O14 3.092(6) .
Cs1 O26W 3.241(6) .
Cs1 O24 3.310(8) 1_565
Cs1 O5 3.463(6) 1_455
Cs1 O17 3.473(5) 2_666
Cs1 O5W 3.632(8) 2_666
Cs1 O13W 3.666(10) .
Cs2 O3W 3.050(6) 2_666
Cs2 O18W 3.057(18) .
Cs2 O10W 3.208(6) 1_565
Cs2 O21W 3.259(16) .
Cs2 O12 3.281(6) .
Cs2 O24 3.412(7) 1_565
Cs2 O17W 3.418(19) 2_665
Cs2 O28 3.454(6) 1_665
Cs2 O23 3.495(5) 1_565
Cs2 O7W 3.498(6) 1_565
Co1 O9 2.077(5) .
Co1 O8 2.079(4) .
Co1 O1 2.088(4) .
Co1 O25 2.092(5) .
Co1 O6 2.101(5) .
Co1 O22 2.127(5) .
Co2 O16 2.070(5) .
Co2 O1 2.079(4) .
Co2 O8 2.093(4) .
Co2 O4 2.099(5) .
Co2 O11 2.113(5) .
Co2 O15 2.115(5) .
Co3 O15 2.077(5) .
Co3 O23 2.096(5) .
Co3 O22 2.105(5) .
Co3 O2 2.107(5) .
Co3 O18 2.110(5) .
Co3 O1 2.151(5) .
Co4 O21 2.064(5) .
Co4 O22 2.094(5) .
Co4 O8 2.098(5) .
Co4 O13 2.104(5) .
Co4 O27 2.128(5) .
Co4 O15 2.131(4) .
Co5 O20 2.063(5) .
Co5 O12 2.067(5) 2_666
Co5 O4W 2.068(6) .
Co5 O3W 2.106(6) .
Co5 O1W 2.134(5) .
Co5 O2W 2.197(6) .
Co5 Cs2 4.1706(14) 2_666
Co6 O5W 2.062(6) 2_766
Co6 O5W 2.062(6) .
Co6 O6W 2.094(7) .
Co6 O6W 2.094(7) 2_766
Co6 O17 2.133(5) 2_766
Co6 O17 2.133(5) .
Co6 Cs1 4.1641(8) 1_655
Co6 Cs1 4.1641(8) 2_666
Co7 O7W 2.053(5) .
Co7 O11W 2.078(5) .
Co7 O3 2.078(5) .
Co7 O9W 2.114(5) .
Co7 O8W 2.140(5) .
Co7 O10W 2.170(5) .
Co8 O10 2.040(6) .
Co8 O15W 2.073(14) .
Co8 O12W 2.077(9) .
Co8 O13W 2.093(9) .
Co8 O14W 2.129(11) .
Co8 O16W 2.158(16) .
O1 C1 1.418(8) .
O2 C2 1.272(9) .
O3 C2 1.242(8) .
O4 C4 1.278(9) .
O5 C4 1.249(9) .
O5 Cs1 3.463(6) 1_655
O6 C6 1.274(9) .
O7 C6 1.249(9) .
O8 C7 1.418(8) .
O9 C9 1.280(9) .
O10 C9 1.247(10) .
O11 C11 1.282(10) .
O12 C11 1.225(9) .
O12 Co5 2.067(5) 2_666
O13 C12 1.256(10) .
O14 C12 1.238(10) .
O15 C13 1.421(8) .
O16 C14 1.260(9) .
O17 C14 1.268(9) .
O17 Cs1 3.473(5) 2_666
O18 C16 1.239(9) .
O19 C16 1.264(9) .
O20 C18 1.251(9) .
O21 C18 1.255(8) .
O22 C19 1.403(8) .
O23 C21 1.269(9) .
O23 Cs2 3.495(5) 1_545
O24 C21 1.238(9) .
O24 Cs1 3.310(8) 1_545
O24 Cs2 3.412(7) 1_545
O25 C22 1.266(9) .
O26 C22 1.256(8) .
O27 C24 1.237(9) .
O28 C24 1.260(9) .
O28 Cs2 3.454(6) 1_445
O3W Cs2 3.050(6) 2_666
O5W Cs1 3.632(8) 2_666
O6W Cs1 3.069(7) 1_655
O7W Cs2 3.498(6) 1_545
O10W Cs2 3.208(6) 1_545
C1 C3 1.517(9) .
C1 C5 1.518(10) .
C1 C2 1.564(10) .
C3 C4 1.501(10) .
C3 H3A 0.9700 .
C3 H3B 0.9700 .
C5 C6 1.522(10) .
C5 H5A 0.9700 .
C5 H5B 0.9700 .
C7 C8 1.515(10) .
C7 C10 1.535(10) .
C7 C12 1.578(11) .
C8 C9 1.520(11) .
C8 H8A 0.9700 .
C8 H8B 0.9700 .
C10 C11 1.510(10) .
C10 H10A 0.9700 .
C10 H10B 0.9700 .
C13 C15 1.524(11) .
C13 C17 1.532(10) .
C13 C14 1.559(10) .
C15 C16 1.509(10) .
C15 H15A 0.9700 .
C15 H15B 0.9700 .
C17 C18 1.540(10) .
C17 H17A 0.9700 .
C17 H17B 0.9700 .
C19 C22 1.547(10) .
C19 C20 1.549(10) .
C19 C23 1.571(10) .
C20 C21 1.501(11) .
C20 H20A 0.9700 .
C20 H20B 0.9700 .
C21 Cs2 3.640(8) 1_545
C23 C24 1.499(10) .
C23 H23A 0.9700 .
C23 H23B 0.9700 .
O17W Cs2 3.418(19) 2_665

loop_
_geom_hbond_atom_site_label_D
_geom_hbond_atom_site_label_H
_geom_hbond_atom_site_label_A
_geom_hbond_distance_DH
_geom_hbond_distance_HA
_geom_hbond_distance_DA
_geom_hbond_angle_DHA
_geom_hbond_site_symmetry_A
C20 H20B O11W 0.97 2.75 3.334(9) 119.5 2_655

loop_
_geom_torsion_atom_site_label_1
_geom_torsion_atom_site_label_2
_geom_torsion_atom_site_label_3
_geom_torsion_atom_site_label_4
_geom_torsion
_geom_torsion_site_symmetry_4
O1 C1 C2 O3 166.9(5) .
C3 C1 C2 O3 -73.8(8) .
C5 C1 C2 O3 46.7(8) .
O1 C1 C2 O2 -10.3(8) .
C3 C1 C2 O2 109.0(7) .
C5 C1 C2 O2 -130.5(6) .
O1 C1 C3 C4 -70.5(8) .
C5 C1 C3 C4 54.9(8) .
C2 C1 C3 C4 172.2(6) .
C1 C3 C4 O5 -129.5(8) .
C1 C3 C4 O4 51.1(10) .
O1 C1 C5 C6 -72.6(8) .
C3 C1 C5 C6 162.4(6) .
C2 C1 C5 C6 45.3(8) .
C1 C5 C6 O7 -135.2(7) .
C1 C5 C6 O6 43.5(8) .
O8 C7 C8 C9 -70.4(8) .
C10 C7 C8 C9 52.9(8) .
C12 C7 C8 C9 170.8(6) .
C7 C8 C9 O10 -131.1(8) .
C7 C8 C9 O9 50.6(9) .
O8 C7 C10 C11 -67.8(8) .
C8 C7 C10 C11 168.5(6) .
C12 C7 C10 C11 50.4(8) .
C7 C10 C11 O12 -155.6(7) .
C7 C10 C11 O11 27.6(9) .
O8 C7 C12 O14 167.4(6) .
C8 C7 C12 O14 -72.0(9) .
C10 C7 C12 O14 47.7(9) .
O8 C7 C12 O13 -14.8(9) .
C8 C7 C12 O13 105.7(8) .
C10 C7 C12 O13 -134.5(7) .
O15 C13 C14 O16 11.9(9) .
C15 C13 C14 O16 133.6(7) .
C17 C13 C14 O16 -107.1(7) .
O15 C13 C14 O17 -165.8(6) .
C15 C13 C14 O17 -44.2(9) .
C17 C13 C14 O17 75.2(8) .
O15 C13 C15 C16 70.9(7) .
C17 C13 C15 C16 -166.4(6) .
C14 C13 C15 C16 -48.8(8) .
C13 C15 C16 O18 -44.6(9) .
C13 C15 C16 O19 136.6(7) .
O15 C13 C17 C18 68.1(8) .
C15 C13 C17 C18 -55.8(8) .
C14 C13 C17 C18 -173.8(6) .
C13 C17 C18 O20 129.1(7) .
C13 C17 C18 O21 -49.6(9) .
Co4 O22 C19 C22 86.1(6) .
O22 C19 C20 C21 67.9(8) .
C22 C19 C20 C21 -170.1(6) .
C23 C19 C20 C21 -53.4(8) .
C19 C20 C21 O24 124.1(8) .
C19 C20 C21 O23 -55.8(10) .
C19 C20 C21 Cs2 -149.0(5) 1_545
O22 C19 C22 O26 -166.1(6) .
C20 C19 C22 O26 70.4(8) .
C23 C19 C22 O26 -47.8(8) .
O22 C19 C22 O25 16.0(8) .
C20 C19 C22 O25 -107.5(7) .
C23 C19 C22 O25 134.3(6) .
O22 C19 C23 C24 73.2(7) .
C22 C19 C23 C24 -45.6(8) .
C20 C19 C23 C24 -163.6(6) .
C19 C23 C24 O27 -41.2(9) .
C19 C23 C24 O28 138.3(7) .
